data_1549795
loop_
_publ_author_name
'da Costa Duarte, Rodrigo'
'Kommers Reimann, Louise'
'Severo Rodembusch, Fabiano'
'Gustavo Teixeira Alves Duarte, Lu\'is'

_publ_section_title
;
 1-Butyl-2,3,3-trimethylindol-1-ium iodide
;
_journal_coeditor_code HB4247
_journal_issue 8
_journal_name_full IUCrData
_journal_page_first x181130
_journal_paper_doi 10.1107/S2414314618011306
_journal_volume 3
_journal_year 2018
_chemical_formula_iupac 'C15 H22 N +, I -'
_chemical_formula_moiety 'C15 H22 N +, I -'
_chemical_formula_sum 'C15 H22 I N'
_chemical_formula_weight 343.23
_chemical_name_systematic
;
1-Butyl-2,3,3-trimethylindol-1-ium iodide
;
_space_group_crystal_system orthorhombic
_space_group_IT_number 61
_space_group_name_Hall '-P 2ac 2ab'
_space_group_name_H-M_alt 'P b c a'
_symmetry_space_group_name_Hall '-P 2ac 2ab'
_symmetry_space_group_name_H-M 'P b c a'
_atom_sites_solution_hydrogens geom
_atom_sites_solution_primary dual
_audit_creation_method
;
Olex2 1.2
(compiled 2017.08.10 svn.r3458 for OlexSys, GUI svn.r5381)
;
_cell_angle_alpha 90
_cell_angle_beta 90
_cell_angle_gamma 90
_cell_formula_units_Z 8
_cell_length_a 15.631(12)
_cell_length_b 11.614(8)
_cell_length_c 16.976(11)
_cell_measurement_reflns_used 9006
_cell_measurement_temperature 150.0
_cell_measurement_theta_max 28.203
_cell_measurement_theta_min 2.606
_cell_volume 3082(4)
_computing_cell_refinement
;
SAINT (Bruker, 2013)
;
_computing_data_collection
;
APEX (Bruker, 2013)
;
_computing_data_reduction
;
SAINT (Bruker, 2013)
;
_computing_molecular_graphics
;
OLEX2 (Dolomanov <i>et al.</i>,  2009)
;
_computing_publication_material
;
OLEX2 (Dolomanov <i>et al.</i>,  2009)
;
_computing_structure_refinement
;
SHELXL2017 (Sheldrick, 2015b)
;
_computing_structure_solution
;
SHELXT (Sheldrick, 2015a)
;
_diffrn_ambient_temperature 149.99
_diffrn_measured_fraction_theta_full 1.000
_diffrn_measured_fraction_theta_max 0.984
_diffrn_measurement_device_type 'Bruker APEX CCD detector'
_diffrn_measurement_method '\f and \w scans'
_diffrn_radiation_type MoK\a
_diffrn_radiation_wavelength 0.71073
_diffrn_reflns_av_R_equivalents 0.0374
_diffrn_reflns_limit_h_max 20
_diffrn_reflns_limit_h_min -8
_diffrn_reflns_limit_k_max 15
_diffrn_reflns_limit_k_min -15
_diffrn_reflns_limit_l_max 22
_diffrn_reflns_limit_l_min -22
_diffrn_reflns_number 41973
_diffrn_reflns_theta_full 25.242
_diffrn_reflns_theta_max 28.329
_diffrn_reflns_theta_min 2.400
_exptl_absorpt_coefficient_mu 2.060
_exptl_absorpt_correction_T_max 0.7457
_exptl_absorpt_correction_T_min 0.6368
_exptl_absorpt_correction_type multi-scan
_exptl_absorpt_process_details
;
(SADABS; Bruker, 2015)
;
_exptl_crystal_colour 'light brown'
_exptl_crystal_density_diffrn 1.480
_exptl_crystal_description needle
_exptl_crystal_F_000 1376
_exptl_crystal_size_max 0.372
_exptl_crystal_size_mid 0.096
_exptl_crystal_size_min 0.09
_refine_diff_density_max 0.493
_refine_diff_density_min -0.375
_refine_ls_extinction_method none
_refine_ls_goodness_of_fit_ref 1.030
_refine_ls_hydrogen_treatment constr
_refine_ls_matrix_type full
_refine_ls_number_parameters 158
_refine_ls_number_reflns 3784
_refine_ls_number_restraints 0
_refine_ls_restrained_S_all 1.030
_refine_ls_R_factor_all 0.0273
_refine_ls_R_factor_gt 0.0190
_refine_ls_shift/su_max 0.001
_refine_ls_shift/su_mean 0.000
_refine_ls_structure_factor_coef Fsqd
_refine_ls_weighting_details 'w=1/[\s^2^(Fo^2^)+(0.0198P)^2^+1.6747P] where P=(Fo^2^+2Fc^2^)/3'
_refine_ls_weighting_scheme calc
_refine_ls_wR_factor_gt 0.0435
_refine_ls_wR_factor_ref 0.0472
_reflns_number_gt 3166
_reflns_number_total 3784
_reflns_threshold_expression 'I > 2\s(I)'
_cod_data_source_file hb4247sup1.cif
_cod_data_source_block I
_cod_database_code 1549795
_shelx_space_group_comment
;
The symmetry employed for this shelxl refinement is uniquely defined
by the following loop, which should always be used as a source of
symmetry information in preference to the above space-group names.
They are only intended as comments.
;
_shelx_estimated_absorpt_t_min 0.515
_shelx_estimated_absorpt_t_max 0.836

loop_
_space_group_symop_operation_xyz
'x, y, z'
'-x+1/2, -y, z+1/2'
'-x, y+1/2, -z+1/2'
'x+1/2, -y+1/2, -z'
'-x, -y, -z'
'x-1/2, y, -z-1/2'
'x, -y-1/2, z-1/2'
'-x-1/2, y-1/2, z'

loop_
_atom_site_type_symbol
_atom_site_label
_atom_site_fract_x
_atom_site_fract_y
_atom_site_fract_z
_atom_site_U_iso_or_equiv
_atom_site_adp_type
_atom_site_calc_flag
_atom_site_occupancy
C C1 0.30279(12) 0.35676(13) 0.65813(9) 0.0198(3) Uani d 1
C C2 0.21170(11) 0.31229(14) 0.65947(9) 0.0199(3) Uani d 1
C C3 0.21293(11) 0.23111(13) 0.59009(9) 0.0179(3) Uani d 1
C C4 0.29095(10) 0.24303(13) 0.55103(9) 0.0165(3) Uani d 1
C C5 0.31022(11) 0.18740(14) 0.48120(9) 0.0201(3) Uani d 1
H H5 0.362745 0.199361 0.454265 0.024 Uiso calc 1
C C6 0.24721(12) 0.11220(14) 0.45275(9) 0.0222(4) Uani d 1
H H6 0.257625 0.070940 0.405389 0.027 Uiso calc 1
C C7 0.16967(12) 0.09619(14) 0.49194(10) 0.0229(4) Uani d 1
H H7 0.129118 0.043056 0.471549 0.028 Uiso calc 1
C C8 0.15075(11) 0.15720(15) 0.56079(10) 0.0218(3) Uani d 1
H H8 0.097231 0.148388 0.586626 0.026 Uiso calc 1
C C9 0.18792(12) 0.25620(17) 0.73851(10) 0.0286(4) Uani d 1
H H9A 0.230985 0.198271 0.752297 0.043 Uiso calc 1
H H9B 0.131775 0.219254 0.733967 0.043 Uiso calc 1
H H9C 0.185859 0.315308 0.779666 0.043 Uiso calc 1
C C10 0.15024(14) 0.41470(17) 0.64136(12) 0.0337(4) Uani d 1
H H10A 0.154360 0.472001 0.683564 0.050 Uiso calc 1
H H10B 0.091326 0.386260 0.637986 0.050 Uiso calc 1
H H10C 0.166415 0.450183 0.591146 0.050 Uiso calc 1
C C11 0.34125(13) 0.42907(15) 0.72083(10) 0.0280(4) Uani d 1
H H11A 0.365790 0.379431 0.761679 0.042 Uiso calc 1
H H11B 0.297002 0.478211 0.744126 0.042 Uiso calc 1
H H11C 0.386361 0.477354 0.698117 0.042 Uiso calc 1
C C12 0.43452(11) 0.34915(14) 0.57497(10) 0.0204(3) Uani d 1
H H12A 0.447583 0.428413 0.592736 0.024 Uiso calc 1
H H12B 0.440974 0.346896 0.516979 0.024 Uiso calc 1
C C13 0.49862(11) 0.26586(14) 0.61218(10) 0.0213(3) Uani d 1
H H13A 0.556043 0.301760 0.610894 0.026 Uiso calc 1
H H13B 0.482947 0.254517 0.668152 0.026 Uiso calc 1
C C14 0.50385(13) 0.14869(16) 0.57259(11) 0.0285(4) Uani d 1
H H14A 0.516312 0.159241 0.515870 0.034 Uiso calc 1
H H14B 0.447852 0.109433 0.577200 0.034 Uiso calc 1
C C15 0.57325(15) 0.0730(2) 0.60951(15) 0.0459(6) Uani d 1
H H15A 0.574132 -0.002022 0.583103 0.069 Uiso calc 1
H H15B 0.561002 0.062175 0.665637 0.069 Uiso calc 1
H H15C 0.629065 0.110399 0.603421 0.069 Uiso calc 1
N N1 0.34412(9) 0.32083(11) 0.59593(8) 0.0172(3) Uani d 1
I I1 0.42439(2) 0.38097(2) 0.32579(2) 0.02455(4) Uani d 1

loop_
_atom_site_aniso_label
_atom_site_aniso_U_11
_atom_site_aniso_U_22
_atom_site_aniso_U_33
_atom_site_aniso_U_12
_atom_site_aniso_U_13
_atom_site_aniso_U_23
C1 0.0245(9) 0.0142(7) 0.0206(7) 0.0005(7) 0.0002(7) 0.0011(6)
C2 0.0207(8) 0.0199(7) 0.0190(7) 0.0025(7) 0.0021(7) -0.0027(6)
C3 0.0187(8) 0.0179(7) 0.0171(7) 0.0019(6) -0.0002(6) 0.0010(6)
C4 0.0167(8) 0.0145(7) 0.0183(7) 0.0003(6) -0.0029(6) 0.0008(5)
C5 0.0209(8) 0.0220(8) 0.0175(7) 0.0011(7) 0.0021(7) 0.0009(6)
C6 0.0275(9) 0.0223(8) 0.0168(7) 0.0034(7) -0.0052(7) -0.0024(6)
C7 0.0234(9) 0.0214(8) 0.0240(8) -0.0029(7) -0.0080(7) -0.0002(6)
C8 0.0166(8) 0.0256(8) 0.0231(8) -0.0009(7) -0.0012(7) 0.0017(6)
C9 0.0289(10) 0.0345(9) 0.0223(8) -0.0065(8) 0.0055(8) -0.0006(7)
C10 0.0342(11) 0.0331(9) 0.0337(10) 0.0159(9) -0.0002(9) -0.0058(8)
C11 0.0369(11) 0.0229(8) 0.0242(8) -0.0073(8) 0.0005(8) -0.0061(7)
C12 0.0190(8) 0.0192(7) 0.0229(8) -0.0051(7) 0.0015(7) 0.0021(6)
C13 0.0180(8) 0.0243(8) 0.0216(8) -0.0032(7) 0.0010(7) 0.0017(6)
C14 0.0268(10) 0.0278(8) 0.0309(9) 0.0041(8) -0.0046(8) -0.0028(7)
C15 0.0403(13) 0.0395(12) 0.0580(14) 0.0189(11) -0.0151(11) -0.0138(10)
N1 0.0183(7) 0.0146(6) 0.0186(6) -0.0018(5) -0.0004(6) -0.0001(5)
I1 0.02565(7) 0.02731(7) 0.02070(6) -0.00322(5) 0.00032(5) -0.00084(4)

loop_
_atom_type_symbol
_atom_type_description
_atom_type_scat_dispersion_real
_atom_type_scat_dispersion_imag
_atom_type_scat_source
C C 0.0033 0.0016 'International Tables Vol C Tables 4.2.6.8 and 6.1.1.4'
H H 0.0000 0.0000 'International Tables Vol C Tables 4.2.6.8 and 6.1.1.4'
I I -0.4742 1.8119 'International Tables Vol C Tables 4.2.6.8 and 6.1.1.4'
N N 0.0061 0.0033 'International Tables Vol C Tables 4.2.6.8 and 6.1.1.4'

loop_
_geom_angle_atom_site_label_1
_geom_angle_atom_site_label_2
_geom_angle_atom_site_label_3
_geom_angle
C11 C1 C2 124.28(15)
N1 C1 C2 111.60(14)
N1 C1 C11 124.09(17)
C1 C2 C9 112.64(14)
C1 C2 C10 108.42(15)
C3 C2 C1 100.91(13)
C3 C2 C9 114.81(15)
C3 C2 C10 109.30(14)
C9 C2 C10 110.27(15)
C4 C3 C2 108.68(14)
C8 C3 C2 131.06(16)
C8 C3 C4 120.19(15)
C3 C4 N1 108.31(14)
C5 C4 C3 123.46(15)
C5 C4 N1 128.23(15)
C4 C5 H5 122.2
C4 C5 C6 115.67(16)
C6 C5 H5 122.2
C5 C6 H6 119.0
C7 C6 C5 121.94(16)
C7 C6 H6 119.0
C6 C7 H7 119.5
C6 C7 C8 120.99(16)
C8 C7 H7 119.5
C3 C8 C7 117.67(16)
C3 C8 H8 121.2
C7 C8 H8 121.2
C2 C9 H9A 109.5
C2 C9 H9B 109.5
C2 C9 H9C 109.5
H9A C9 H9B 109.5
H9A C9 H9C 109.5
H9B C9 H9C 109.5
C2 C10 H10A 109.5
C2 C10 H10B 109.5
C2 C10 H10C 109.5
H10A C10 H10B 109.5
H10A C10 H10C 109.5
H10B C10 H10C 109.5
C1 C11 H11A 109.5
C1 C11 H11B 109.5
C1 C11 H11C 109.5
H11A C11 H11B 109.5
H11A C11 H11C 109.5
H11B C11 H11C 109.5
H12A C12 H12B 107.8
C13 C12 H12A 109.1
C13 C12 H12B 109.1
N1 C12 H12A 109.1
N1 C12 H12B 109.1
N1 C12 C13 112.46(14)
C12 C13 H13A 108.6
C12 C13 H13B 108.6
H13A C13 H13B 107.6
C14 C13 C12 114.77(14)
C14 C13 H13A 108.6
C14 C13 H13B 108.6
C13 C14 H14A 109.3
C13 C14 H14B 109.3
C13 C14 C15 111.80(16)
H14A C14 H14B 107.9
C15 C14 H14A 109.3
C15 C14 H14B 109.3
C14 C15 H15A 109.5
C14 C15 H15B 109.5
C14 C15 H15C 109.5
H15A C15 H15B 109.5
H15A C15 H15C 109.5
H15B C15 H15C 109.5
C1 N1 C4 109.97(14)
C1 N1 C12 126.15(14)
C4 N1 C12 123.79(13)

loop_
_geom_bond_atom_site_label_1
_geom_bond_atom_site_label_2
_geom_bond_distance
C1 C2 1.515(3)
C1 C11 1.483(2)
C1 N1 1.306(2)
C2 C3 1.509(2)
C2 C9 1.537(2)
C2 C10 1.560(3)
C3 C4 1.395(2)
C3 C8 1.389(2)
C4 C5 1.383(2)
C4 N1 1.445(2)
C5 H5 0.9500
C5 C6 1.402(2)
C6 H6 0.9500
C6 C7 1.395(3)
C7 H7 0.9500
C7 C8 1.398(2)
C8 H8 0.9500
C9 H9A 0.9800
C9 H9B 0.9800
C9 H9C 0.9800
C10 H10A 0.9800
C10 H10B 0.9800
C10 H10C 0.9800
C11 H11A 0.9800
C11 H11B 0.9800
C11 H11C 0.9800
C12 H12A 0.9900
C12 H12B 0.9900
C12 C13 1.529(2)
C12 N1 1.494(2)
C13 H13A 0.9900
C13 H13B 0.9900
C13 C14 1.520(2)
C14 H14A 0.9900
C14 H14B 0.9900
C14 C15 1.530(3)
C15 H15A 0.9800
C15 H15B 0.9800
C15 H15C 0.9800

loop_
_geom_hbond_atom_site_label_D
_geom_hbond_atom_site_label_H
_geom_hbond_atom_site_label_A
_geom_hbond_site_symmetry_A
_geom_hbond_distance_DH
_geom_hbond_distance_HA
_geom_hbond_distance_DA
_geom_hbond_angle_DHA
C5 H5 I1 . 0.95 3.18 3.899(2) 134
C12 H12A I1 5_666 0.99 3.29 4.186(3) 151
C12 H12B I1 . 0.99 3.28 4.249(3) 167
C13 H13B I1 7_566 0.99 3.24 4.172(3) 158

_cod_database_fobs_code 1549795
